data_4125482
loop_
_publ_author_name
'Chakraborty, Sourav'
'Hong, Wei'
'Endres, Kevin J.'
'Xie, Ting-Zheng'
'Wojtas, Lukasz'
'Moorefield, Charles N.'
'Wesdemiotis, Chrys'
'Newkome, George R.'

_publ_section_title
;
 Terpyridine-Based, Flexible Tripods: From a Highly Symmetric Nanosphere
 to Temperature-Dependent, Irreversible, 3D Isomeric Macromolecular
 Nanocages.
;
_journal_issue 8
_journal_name_full 'Journal of the American Chemical Society'
_journal_page_first 3012
_journal_page_last 3020
_journal_paper_doi 10.1021/jacs.6b11784
_journal_volume 139
_journal_year 2017
_chemical_formula_moiety 'C324 H216 N40 Ru6'
_chemical_formula_sum 'C324 H216 N40 Ru6'
_chemical_formula_weight 5275.78
_space_group_crystal_system trigonal
_space_group_IT_number 148
_space_group_name_Hall '-R 3'
_space_group_name_H-M_alt 'R -3'
_symmetry_space_group_name_Hall '-R 3'
_symmetry_space_group_name_H-M 'R -3 :H'
_atom_sites_solution_hydrogens geom
_audit_creation_date 2016-10-20
_audit_creation_method
;
Olex2 1.2
(compiled 2016.09.09 svn.r3337 for OlexSys, GUI svn.r5227)
;
_cell_angle_alpha 90
_cell_angle_beta 90
_cell_angle_gamma 120
_cell_formula_units_Z 6
_cell_length_a 30.4451(13)
_cell_length_b 30.4451(13)
_cell_length_c 96.083(4)
_cell_measurement_reflns_used 5908
_cell_measurement_temperature 100(2)
_cell_measurement_theta_max 49.46
_cell_measurement_theta_min 2.49
_cell_volume 77128(6)
_computing_cell_refinement 'SAINT V8.35A (?, 2016)'
_computing_data_reduction 'SAINT V8.35A (?, 2016)'
_computing_molecular_graphics 'Olex2 (Dolomanov et al., 2009)'
_computing_publication_material 'Olex2 (Dolomanov et al., 2009)'
_computing_structure_refinement 'XL (Sheldrick, 2008)'
_diffrn_ambient_temperature 100.01
_diffrn_measured_fraction_theta_full 0.979
_diffrn_measured_fraction_theta_max 0.979
_diffrn_measurement_device_type 'Bruker D8 Venture PHOTON 100 CMOS'
_diffrn_measurement_method 'omega scans'
_diffrn_radiation_monochromator mirrors
_diffrn_radiation_type CuK\a
_diffrn_radiation_wavelength 1.54178
_diffrn_reflns_av_R_equivalents 0.0628
_diffrn_reflns_av_unetI/netI 0.0664
_diffrn_reflns_Laue_measured_fraction_full 0.979
_diffrn_reflns_Laue_measured_fraction_max 0.979
_diffrn_reflns_limit_h_max 14
_diffrn_reflns_limit_h_min -17
_diffrn_reflns_limit_k_max 17
_diffrn_reflns_limit_k_min -17
_diffrn_reflns_limit_l_max 56
_diffrn_reflns_limit_l_min -56
_diffrn_reflns_number 11875
_diffrn_reflns_point_group_measured_fraction_full 0.979
_diffrn_reflns_point_group_measured_fraction_max 0.979
_diffrn_reflns_theta_full 26.949
_diffrn_reflns_theta_max 26.949
_diffrn_reflns_theta_min 3.384
_diffrn_source 'INCOATEC Imus micro-focus source'
_diffrn_standards_number 0
_exptl_absorpt_coefficient_mu 1.658
_exptl_absorpt_correction_T_max 0.7499
_exptl_absorpt_correction_T_min 0.5314
_exptl_absorpt_correction_type multi-scan
_exptl_absorpt_process_details
;
SADABS-2014/5 (Bruker,2014/5) was used for absorption correction.
wR2(int) was 0.1479 before and 0.0632 after correction.
The Ratio of minimum to maximum transmission is 0.7086.
The \l/2 correction factor is Not present.
;
_exptl_crystal_colour red
_exptl_crystal_density_diffrn 0.682
_exptl_crystal_description block
_exptl_crystal_F_000 16224
_exptl_crystal_size_max 0.08
_exptl_crystal_size_mid 0.08
_exptl_crystal_size_min 0.07
_platon_squeeze_details
;
Structural voids presumably 
contain a mixture of DMF and ethyl acetate
;
_refine_diff_density_max 0.329
_refine_diff_density_min -0.340
_refine_diff_density_rms 0.066
_refine_ls_extinction_method none
_refine_ls_goodness_of_fit_ref 1.886
_refine_ls_hydrogen_treatment constr
_refine_ls_matrix_type full
_refine_ls_number_parameters 394
_refine_ls_number_reflns 3580
_refine_ls_number_restraints 571
_refine_ls_restrained_S_all 1.772
_refine_ls_R_factor_all 0.1896
_refine_ls_R_factor_gt 0.1360
_refine_ls_shift/su_max 0.000
_refine_ls_shift/su_mean 0.000
_refine_ls_structure_factor_coef Fsqd
_refine_ls_weighting_details 'w=1/[\s^2^(Fo^2^)+(0.2000P)^2^] where P=(Fo^2^+2Fc^2^)/3'
_refine_ls_weighting_scheme calc
_refine_ls_wR_factor_gt 0.4004
_refine_ls_wR_factor_ref 0.4491
_reflns_Friedel_coverage 0.000
_reflns_number_gt 2214
_reflns_number_total 3580
_reflns_threshold_expression 'I > 2\s(I)'
_cod_data_source_file ja6b11784_si_002.cif
_cod_data_source_block xie_sc_ne_1_res1_5_sq
_cod_depositor_comments 'Adding full bibliography for 4125482.cif.'
_cod_original_cell_volume 77128(7)
_cod_database_code 4125482
_shelx_space_group_comment
;
The symmetry employed for this shelxl refinement is uniquely defined
by the following loop, which should always be used as a source of
symmetry information in preference to the above space-group names.
They are only intended as comments.
;
_shelx_estimated_absorpt_t_max 0.893
_shelx_estimated_absorpt_t_min 0.879
_olex2_refinement_description
;
1. Fixed Uiso
 At 1.2 times of:
  All C(H) groups
2. Restrained distances
 N1-C62 = N1-C92 = N1-C2 = N1-C32 = N131-C172 = N131-C132
 1.43 with sigma of 0.02
 Ru1_$1-N115 = Ru1_$1-N121
 2.07 with sigma of 0.02
 Ru1_$1-N107
 1.97 with sigma of 0.02
 Ru1-N77 = Ru2-N187 = Ru3-N147 = Ru3-N47 = Ru2-N17
 1.97 with sigma of 0.02
 Ru1-N85 = Ru1-N91 = Ru3-N155 = Ru3-N161 = Ru3-N55 = Ru3-N61 = Ru2-N25 = Ru2-
 N31 = Ru2-N201 = Ru2-N195
 2.07 with sigma of 0.02
 C110-C108 = C116-C106 = C104-C102 = C98-C95 = C80-C76 = C86-C78 = C74-C72 =
 C68-C65 = C38-C35 = C8-C5 = C44-C40 = C14-C12 = C50-C48 = C56-C46 = C26-C16 =
 C20-C18 = C190-C186 = C196-C188 = C156-C146 = C150-C148 = C182-C184 = C144-
 C142 = C178-C175 = C138-C135
 1.48 with sigma of 0.02
 C104-C103 = C109-C102
 2.51 with sigma of 0.04
 C104-C101 = C102-C105
 2.51 with sigma of 0.04
 C98-C94 = C95-C99
 2.51 with sigma of 0.04
 C98-C96 = C95-C103
 2.51 with sigma of 0.04
 C65-C73 = C68-C66
 2.51 with sigma of 0.04
 C65-C69 = C68-C64
 2.51 with sigma of 0.04
 C35-C43 = C38-C36
 2.51 with sigma of 0.04
 C38-C34 = C35-C39
 2.51 with sigma of 0.04
 C5-C13 = C8-C6
 2.51 with sigma of 0.04
 C5-C9 = C8-C4
 2.51 with sigma of 0.04
 C40-C49 = C44-C41
 2.51 with sigma of 0.04
 C40-C45 = C44-C39
 2.51 with sigma of 0.04
 C12-C19 = C14-C13
 2.51 with sigma of 0.04
 C12-C15 = C14-C11
 2.51 with sigma of 0.04
 C182-C189 = C184-C181
 2.51 with sigma of 0.04
 C184-C183 = C182-C185
 2.51 with sigma of 0.04
 C142-C145 = C144-C141
 2.51 with sigma of 0.04
 C142-C149 = C144-C143
 2.51 with sigma of 0.04
 C178-C176 = C175-C179
 2.51 with sigma of 0.04
 C138-C134 = C135-C139
 2.51 with sigma of 0.04
 C178-C174 = C175-C183
 2.51 with sigma of 0.04
 C138-C136 = C135-C143
 2.51 with sigma of 0.04
 N131-C133
 2.44 with sigma of 0.04
 N131-C177
 2.44 with sigma of 0.04
 N131-C137
 2.44 with sigma of 0.04
 N131-C173
 2.44 with sigma of 0.04
 N1-C63
 2.44 with sigma of 0.04
 N1-C67
 2.44 with sigma of 0.04
 N1-C93
 2.44 with sigma of 0.04
 N1-C97
 2.44 with sigma of 0.04
 N1-C3
 2.44 with sigma of 0.04
 N1-C7
 2.44 with sigma of 0.04
 N1-C33
 2.44 with sigma of 0.04
 N1-C37
 2.44 with sigma of 0.04
 C72-C75 = C74-C71
 2.51 with sigma of 0.04
 C72-C79 = C74-C73
 2.51 with sigma of 0.04
 N77-C80
 2.35 with sigma of 0.04
 N77-C86
 2.35 with sigma of 0.04
 N107-C116
 2.35 with sigma of 0.04
 N107-C110
 2.35 with sigma of 0.04
 N17-C20
 2.35 with sigma of 0.04
 N17-C26
 2.35 with sigma of 0.04
 N47-C50
 2.35 with sigma of 0.04
 N147-C156
 2.35 with sigma of 0.04
 N147-C150
 2.35 with sigma of 0.04
 N187-C196
 2.35 with sigma of 0.04
 N187-C190
 2.35 with sigma of 0.04
 C76-N85 = C78-N91 = C106-N121 = C108-N115 = C48-N55 = C46-N61 = C16-N31 = C18-
 N25 = C146-N161 = C148-N155 = C188-N201 = C186-N195
 2.4 with sigma of 0.04
 C106-C117 = C108-C111 = C76-C81 = C78-C87 = C18-C21 = C16-C27 = C48-C51 = C46-
 C57 = C148-C151 = C146-C157 = C188-C197 = C186-C191
 2.52 with sigma of 0.04
 N47-C56
 2.35 with sigma of 0.04
 C110-C109 = C116-C105 = C86-C79 = C80-C75 = C50-C49 = C56-C45 = C20-C19 = C26-
 C15 = C196-C189 = C190-C185 = C156-C145 = C150-C149
 2.56 with sigma of 0.04
3. Restrained planarity
 C189, C188, N187, C196
 with sigma of 0.1
 N201, C196, C197, C188
 with sigma of 0.1
 C49, C48, N47, C50
 with sigma of 0.1
 C51, C50, N55, C48
 with sigma of 0.1
 C46, C56, N61, C57
 with sigma of 0.1
 N47, C46, C45, C56
 with sigma of 0.1
 N147, C146, C145, C156
 with sigma of 0.1
 N161, C156, C157, C146
 with sigma of 0.1
 C151, C150, N155, C148
 with sigma of 0.1
 C149, C148, N147, C150
 with sigma of 0.1
4. Uiso/Uaniso restraints and constraints
Ru2 \\sim N1 \\sim C2 \\sim C32 \\sim C62 \\sim C92 \\sim C7 \\sim C3 \\sim C37
\\sim C33 \\sim C67 \\sim C63 \\sim C93 \\sim C97 \\sim C6 \\sim C4 \\sim C36
\\sim C34 \\sim C66 \\sim C64 \\sim C94 \\sim C96 \\sim C5 \\sim C35 \\sim C65
\\sim C95 \\sim C8 \\sim C38 \\sim C68 \\sim C98 \\sim C9 \\sim C13 \\sim C39
\\sim C43 \\sim C69 \\sim C73 \\sim C103 \\sim C99 \\sim C10 \\sim C12 \\sim
C40 \\sim C42 \\sim C70 \\sim C72 \\sim C102 \\sim C100 \\sim C11 \\sim C14
\\sim C41 \\sim C44 \\sim C71 \\sim C74 \\sim C101 \\sim C104 \\sim C19 \\sim
C15 \\sim C45 \\sim C49 \\sim C75 \\sim C79 \\sim C109 \\sim C105 \\sim C18
\\sim C16 \\sim C46 \\sim C48 \\sim C76 \\sim C78 \\sim C108 \\sim C106 \\sim
N17 \\sim C20 \\sim C26 \\sim N47 \\sim C56 \\sim C50 \\sim N77 \\sim C80 \\sim
C86 \\sim N107 \\sim C110 \\sim C116 \\sim N25 \\sim C21 \\sim N31 \\sim C27
\\sim Ru3 \\sim N61 \\sim C57 \\sim N55 \\sim C51 \\sim Ru1 \\sim C81 \\sim N85
\\sim N91 \\sim C87 \\sim C111 \\sim N115 \\sim N121 \\sim C117 \\sim N195
\\sim N201 \\sim N187 \\sim C24 \\sim C22 \\sim C30 \\sim C28 \\sim N147 \\sim
N155 \\sim N161 \\sim C60 \\sim C58 \\sim C54 \\sim C52 \\sim C82 \\sim C84
\\sim C90 \\sim C88 \\sim C112 \\sim C114 \\sim C120 \\sim C118 \\sim C190
\\sim C194 \\sim C196 \\sim C200 \\sim C188 \\sim C186 \\sim C23 \\sim C29
\\sim C148 \\sim C146 \\sim C150 \\sim C154 \\sim C156 \\sim C160 \\sim C59
\\sim C53 \\sim C83 \\sim C89 \\sim C113 \\sim C119 \\sim C191 \\sim C193 \\sim
C197 \\sim C199 \\sim C189 \\sim C185 \\sim C149 \\sim C145 \\sim C151 \\sim
C153 \\sim C157 \\sim C159 \\sim C192 \\sim C198 \\sim C184 \\sim C144 \\sim
C152 \\sim C158 \\sim C182 \\sim C142 \\sim C183 \\sim C181 \\sim C143 \\sim
C141 \\sim C178 \\sim C180 \\sim C138 \\sim C140 \\sim C175 \\sim C179 \\sim
C135 \\sim C139 \\sim C176 \\sim C174 \\sim C136 \\sim C134 \\sim C177 \\sim
C173 \\sim C137 \\sim C133 \\sim C172 \\sim C132 \\sim N131: within 2A with
sigma of 0.04 and sigma for terminal atoms of 0.08
5. Others
 Fixed Sof: C2(0.5) C3(0.5) H3(0.5) C4(0.5) H4(0.5) C5(0.5) C6(0.5) H6(0.5)
 C7(0.5) H7(0.5) Ru2(0.5) Ru3(0.5) C8(0.5) C9(0.5) H9(0.5) C10(0.5) H10(0.5)
 C11(0.5) H11(0.5) C12(0.5) C13(0.5) H13(0.5) C14(0.5) C15(0.5) H15(0.5)
 C16(0.5) N17(0.5) C18(0.5) C19(0.5) H19(0.5) C20(0.5) C21(0.5) H21(0.5)
 C22(0.5) H22(0.5) C23(0.5) H23(0.5) C24(0.5) H24(0.5) N25(0.5) C26(0.5)
 C27(0.5) H27(0.5) C28(0.5) H28(0.5) C29(0.5) H29(0.5) C30(0.5) H30(0.5)
 N31(0.5) C32(0.5) C37(0.5) H37(0.5) C36(0.5) H36(0.5) C35(0.5) C34(0.5)
 H34(0.5) C33(0.5) H33(0.5) C38(0.5) C39(0.5) H39(0.5) C40(0.5) C41(0.5)
 H41(0.5) C42(0.5) H42(0.5) C43(0.5) H43(0.5) C44(0.5) C45(0.5) H45(0.5)
 C46(0.5) N47(0.5) C48(0.5) C49(0.5) H49(0.5) C50(0.5) C51(0.5) H51(0.5)
 C52(0.5) H52(0.5) C53(0.5) H53(0.5) C54(0.5) H54(0.5) N55(0.5) C56(0.5)
 C57(0.5) H57(0.5) C58(0.5) H58(0.5) C59(0.5) H59(0.5) C60(0.5) H60(0.5)
 N61(0.5) C132(0.5) C137(0.5) H137(0.5) C136(0.5) H136(0.5) C135(0.5) C134(0.5)
 H134(0.5) C133(0.5) H133(0.5) C138(0.5) C143(0.5) H143(0.5) C142(0.5)
 C141(0.5) H141(0.5) C140(0.5) H140(0.5) C139(0.5) H139(0.5) C144(0.5)
 C149(0.5) H149(0.5) C148(0.5) N147(0.5) C146(0.5) C145(0.5) H145(0.5)
 C150(0.5) C151(0.5) H151(0.5) C152(0.5) H152(0.5) C153(0.5) H153(0.5)
 C154(0.5) H154(0.5) N155(0.5) C156(0.5) C157(0.5) H157(0.5) C158(0.5)
 H158(0.5) C159(0.5) H159(0.5) C160(0.5) H160(0.5) N161(0.5) C190(0.5)
 C191(0.5) H191(0.5) C192(0.5) H192(0.5) C193(0.5) H193(0.5) C194(0.5)
 H194(0.5) N195(0.5) C196(0.5) C197(0.5) H197(0.5) C198(0.5) H198(0.5)
 C199(0.5) H199(0.5) C200(0.5) H200(0.5) N201(0.5) C184(0.5) C185(0.5)
 H185(0.5) C186(0.5) N187(0.5) C188(0.5) C189(0.5) H189(0.5) C172(0.5)
 C173(0.5) H173(0.5) C174(0.5) H174(0.5) C175(0.5) C176(0.5) H176(0.5)
 C177(0.5) H177(0.5) C178(0.5) C183(0.5) H183(0.5) C182(0.5) C181(0.5)
 H181(0.5) C180(0.5) H180(0.5) C179(0.5) H179(0.5)
6.a Aromatic/amide H refined with riding coordinates:
 C3(H3), C4(H4), C6(H6), C7(H7), C9(H9), C10(H10), C11(H11), C13(H13),
 C15(H15), C19(H19), C21(H21), C22(H22), C23(H23), C24(H24), C27(H27), C28(H28),
  C29(H29), C30(H30), C37(H37), C36(H36), C34(H34), C33(H33), C39(H39),
 C41(H41), C42(H42), C43(H43), C45(H45), C49(H49), C51(H51), C52(H52), C53(H53),
  C54(H54), C57(H57), C58(H58), C59(H59), C60(H60), C63(H63), C64(H64),
 C66(H66), C67(H67), C69(H69), C70(H70), C71(H71), C73(H73), C75(H75), C79(H79),
  C81(H81), C82(H82), C83(H83), C84(H84), C87(H87), C88(H88), C89(H89),
 C90(H90), C93(H93), C94(H94), C96(H96), C97(H97), C99(H99), C100(H100),
 C101(H101), C103(H103), C105(H105), C109(H109), C111(H111), C112(H112),
 C113(H113), C114(H114), C117(H117), C118(H118), C119(H119), C120(H120),
 C137(H137), C136(H136), C134(H134), C133(H133), C143(H143), C141(H141),
 C140(H140), C139(H139), C149(H149), C145(H145), C151(H151), C152(H152),
 C153(H153), C154(H154), C157(H157), C158(H158), C159(H159), C160(H160),
 C191(H191), C192(H192), C193(H193), C194(H194), C197(H197), C198(H198),
 C199(H199), C200(H200), C185(H185), C189(H189), C173(H173), C174(H174),
 C176(H176), C177(H177), C183(H183), C181(H181), C180(H180), C179(H179)
6.b Fitted hexagon refined as free rotating group:
 C2(C3,C4,C5,C6,C7), C8(C9,C10,C11,C12,C13), C14(C15,C16,N17,C18,C19), C20(C21,
 C22,C23,C24,N25), C26(C27,C28,C29,C30,N31), C32(C37,C36,C35,C34,C33), C38(C39,
 C40,C41,C42,C43), C44(C45,C46,N47,C48,C49), C50(C51,C52,C53,C54,N55), C56(C57,
 C58,C59,C60,N61), C62(C63,C64,C65,C66,C67), C68(C69,C70,C71,C72,C73), C74(C75,
 C76,N77,C78,C79), C80(C81,C82,C83,C84,N85), C86(C87,C88,C89,C90,N91), C92(C93,
 C94,C95,C96,C97), C98(C99,C100,C101,C102,C103), C104(C105,C106,N107,C108,C109),
  C110(C111,C112,C113,C114,N115), C116(C117,C118,C119,C120,N121), C132(C137,
 C136,C135,C134,C133), C138(C143,C142,C141,C140,C139), C144(C149,C148,N147,C146,
 C145), C150(C151,C152,C153,C154,N155), C156(C157,C158,C159,C160,N161),
 C190(C191,C192,C193,C194,N195), C196(C197,C198,C199,C200,N201), C184(C185,C186,
 N187,C188,C189), C172(C173,C174,C175,C176,C177), C178(C183,C182,C181,C180,C179)
;
_platon_squeeze_void_probe_radius 1.20
_shelx_shelxl_version_number 2014/7
_olex2_submission_special_instructions 'No special instructions were received'

loop_
_space_group_symop_operation_xyz
'x, y, z'
'-y, x-y, z'
'-x+y, -x, z'
'x+2/3, y+1/3, z+1/3'
'-y+2/3, x-y+1/3, z+1/3'
'-x+y+2/3, -x+1/3, z+1/3'
'x+1/3, y+2/3, z+2/3'
'-y+1/3, x-y+2/3, z+2/3'
'-x+y+1/3, -x+2/3, z+2/3'
'-x, -y, -z'
'y, -x+y, -z'
'x-y, x, -z'
'-x+2/3, -y+1/3, -z+1/3'
'y+2/3, -x+y+1/3, -z+1/3'
'x-y+2/3, x+1/3, -z+1/3'
'-x+1/3, -y+2/3, -z+2/3'
'y+1/3, -x+y+2/3, -z+2/3'
'x-y+1/3, x+2/3, -z+2/3'

loop_
_atom_site_label
_atom_site_type_symbol
_atom_site_fract_x
_atom_site_fract_y
_atom_site_fract_z
_atom_site_U_iso_or_equiv
_atom_site_adp_type
_atom_site_occupancy
_atom_site_site_symmetry_order
_atom_site_calc_flag
_atom_site_refinement_flags_posn
_atom_site_refinement_flags_adp
_atom_site_refinement_flags_occupancy
_atom_site_disorder_assembly
_atom_site_disorder_group
N1 N 0.1982(11) 0.2092(7) 0.5557(2) 0.202(13) Uiso 1 1 d D U . . .
Ru1 Ru 0.34908(15) -0.10432(17) 0.52776(5) 0.208(3) Uani 1 1 d D U . . .
C2 C 0.177(3) 0.219(2) 0.5677(3) 0.209(19) Uiso 0.5 1 d D U . A 1
C3 C 0.159(2) 0.253(2) 0.5680(3) 0.19(2) Uiso 0.5 1 d DG U . A 1
H3 H 0.1582 0.2698 0.5597 0.228 Uiso 0.5 1 calc R . . A 1
C4 C 0.1412(19) 0.2624(18) 0.5804(4) 0.20(2) Uiso 0.5 1 d DG U . A 1
H4 H 0.1289 0.2855 0.5806 0.237 Uiso 0.5 1 calc R . . A 1
C5 C 0.142(2) 0.238(2) 0.5925(3) 0.20(2) Uiso 0.5 1 d DG U . A 1
C6 C 0.160(2) 0.204(2) 0.5922(3) 0.183(19) Uiso 0.5 1 d DG U . A 1
H6 H 0.1606 0.1873 0.6005 0.220 Uiso 0.5 1 calc R . . A 1
C7 C 0.177(2) 0.195(2) 0.5798(4) 0.191(19) Uiso 0.5 1 d DG U . A 1
H7 H 0.1899 0.1716 0.5796 0.229 Uiso 0.5 1 calc R . . A 1
Ru2 Ru 0.2745(5) 0.2758(5) 0.68251(11) 0.232(5) Uani 0.5 1 d D U . A 1
Ru3 Ru 0.2491(4) 0.2227(5) 0.68986(12) 0.239(6) Uani 0.5 1 d D U . A 2
C8 C 0.1263(16) 0.2466(19) 0.6064(3) 0.20(2) Uiso 0.5 1 d D U . A 1
C9 C 0.0898(15) 0.2609(19) 0.6077(3) 0.21(3) Uiso 0.5 1 d DG U . A 1
H9 H 0.0702 0.2596 0.5998 0.250 Uiso 0.5 1 calc R . . A 1
C10 C 0.0818(16) 0.277(2) 0.6204(4) 0.26(3) Uiso 0.5 1 d G U . A 1
H10 H 0.0568 0.2872 0.6213 0.315 Uiso 0.5 1 calc R . . A 1
C11 C 0.1103(18) 0.279(2) 0.6319(3) 0.28(3) Uiso 0.5 1 d DG U . A 1
H11 H 0.1048 0.2906 0.6407 0.335 Uiso 0.5 1 calc R . . A 1
C12 C 0.1469(17) 0.265(2) 0.6307(3) 0.26(3) Uiso 0.5 1 d DG U . A 1
C13 C 0.1549(16) 0.249(2) 0.6180(4) 0.23(2) Uiso 0.5 1 d DG U . A 1
H13 H 0.1799 0.2388 0.6171 0.276 Uiso 0.5 1 calc R . . A 1
C14 C 0.1771(18) 0.2682(17) 0.6432(3) 0.26(2) Uiso 0.5 1 d D U . A 1
C15 C 0.1910(18) 0.3072(17) 0.6528(4) 0.25(3) Uiso 0.5 1 d DG U . A 1
H15 H 0.1809 0.3318 0.6514 0.294 Uiso 0.5 1 calc R . . A 1
C16 C 0.2196(19) 0.3101(17) 0.6644(4) 0.27(3) Uiso 0.5 1 d DG U . A 1
N17 N 0.2342(17) 0.2740(18) 0.6664(4) 0.251(16) Uiso 0.5 1 d DG U . A 1
C18 C 0.2203(19) 0.2351(17) 0.6568(4) 0.276(18) Uiso 0.5 1 d DG U . A 1
C19 C 0.192(2) 0.2322(17) 0.6452(4) 0.26(2) Uiso 0.5 1 d DG U . A 1
H19 H 0.1822 0.2056 0.6387 0.317 Uiso 0.5 1 calc R . . A 1
C20 C 0.233(2) 0.1966(16) 0.6615(5) 0.27(2) Uiso 0.5 1 d D U . A 1
C21 C 0.225(2) 0.1550(18) 0.6535(4) 0.32(3) Uiso 0.5 1 d DG U . A 1
H21 H 0.2049 0.1466 0.6453 0.389 Uiso 0.5 1 calc R . . A 1
C22 C 0.246(2) 0.1258(16) 0.6576(6) 0.34(3) Uiso 0.5 1 d G U . A 1
H22 H 0.2405 0.0974 0.6522 0.410 Uiso 0.5 1 calc R . . A 1
C23 C 0.275(2) 0.1381(18) 0.6696(7) 0.31(3) Uiso 0.5 1 d G U . A 1
H23 H 0.2899 0.1182 0.6724 0.368 Uiso 0.5 1 calc R . . A 1
C24 C 0.284(2) 0.1797(18) 0.6775(5) 0.28(3) Uiso 0.5 1 d G U . A 1
H24 H 0.3036 0.1881 0.6858 0.339 Uiso 0.5 1 calc R . . A 1
N25 N 0.262(2) 0.2089(13) 0.6735(5) 0.262(16) Uiso 0.5 1 d DG U . A 1
C26 C 0.238(2) 0.3470(18) 0.6758(5) 0.31(3) Uiso 0.5 1 d D U . A 1
C27 C 0.234(2) 0.390(2) 0.6767(6) 0.36(4) Uiso 0.5 1 d DG U . A 1
H27 H 0.2169 0.3974 0.6696 0.431 Uiso 0.5 1 calc R . . A 1
C28 C 0.254(3) 0.4222(16) 0.6881(7) 0.37(4) Uiso 0.5 1 d G U . A 1
H28 H 0.2505 0.4516 0.6888 0.442 Uiso 0.5 1 calc R . . A 1
C29 C 0.278(3) 0.4114(18) 0.6986(6) 0.35(3) Uiso 0.5 1 d G U . A 1
H29 H 0.2920 0.4334 0.7064 0.417 Uiso 0.5 1 calc R . . A 1
C30 C 0.283(2) 0.368(2) 0.6977(5) 0.33(3) Uiso 0.5 1 d G U . A 1
H30 H 0.3000 0.3609 0.7048 0.399 Uiso 0.5 1 calc R . . A 1
N31 N 0.263(2) 0.3361(17) 0.6863(5) 0.30(2) Uiso 0.5 1 d DG U . A 1
C32 C 0.187(2) 0.213(3) 0.5702(3) 0.204(19) Uiso 0.5 1 d D U . A 2
C37 C 0.202(2) 0.193(2) 0.5809(4) 0.20(2) Uiso 0.5 1 d DG U . A 2
H37 H 0.2256 0.1818 0.5792 0.239 Uiso 0.5 1 calc R . . A 2
C36 C 0.182(2) 0.189(2) 0.5942(3) 0.19(2) Uiso 0.5 1 d DG U . A 2
H36 H 0.1920 0.1745 0.6015 0.229 Uiso 0.5 1 calc R . . A 2
C35 C 0.147(2) 0.205(2) 0.5967(3) 0.197(18) Uiso 0.5 1 d DG U . A 2
C34 C 0.1328(19) 0.225(2) 0.5860(4) 0.19(2) Uiso 0.5 1 d DG U . A 2
H34 H 0.1091 0.2363 0.5877 0.230 Uiso 0.5 1 calc R . . A 2
C33 C 0.153(2) 0.230(2) 0.5727(3) 0.196(19) Uiso 0.5 1 d DG U . A 2
H33 H 0.1427 0.2436 0.5654 0.235 Uiso 0.5 1 calc R . . A 2
C38 C 0.1214(16) 0.195(2) 0.6106(3) 0.23(2) Uiso 0.5 1 d D U . A 2
C39 C 0.1494(12) 0.204(2) 0.6227(4) 0.24(3) Uiso 0.5 1 d DG U . A 2
H39 H 0.1853 0.2198 0.6223 0.290 Uiso 0.5 1 calc R . . A 2
C40 C 0.1250(15) 0.190(2) 0.6355(3) 0.30(3) Uiso 0.5 1 d DG U . A 2
C41 C 0.0725(15) 0.167(2) 0.6362(3) 0.32(3) Uiso 0.5 1 d DG U . A 2
H41 H 0.0558 0.1573 0.6449 0.386 Uiso 0.5 1 calc R . . A 2
C42 C 0.0444(12) 0.158(2) 0.6241(4) 0.31(3) Uiso 0.5 1 d G U . A 2
H42 H 0.0085 0.1427 0.6245 0.367 Uiso 0.5 1 calc R . . A 2
C43 C 0.0688(16) 0.173(2) 0.6113(3) 0.28(3) Uiso 0.5 1 d DG U . A 2
H43 H 0.0497 0.1665 0.6030 0.337 Uiso 0.5 1 calc R . . A 2
C44 C 0.1549(15) 0.2041(19) 0.6487(3) 0.28(2) Uiso 0.5 1 d D U . A 2
C45 C 0.2073(15) 0.2352(16) 0.6486(3) 0.27(2) Uiso 0.5 1 d DG U . A 2
H45 H 0.2239 0.2535 0.6404 0.323 Uiso 0.5 1 calc R . . A 2
C46 C 0.2355(12) 0.2393(14) 0.6604(4) 0.275(18) Uiso 0.5 1 d DG U . A 2
N47 N 0.2113(15) 0.2124(15) 0.6724(3) 0.256(16) Uiso 0.5 1 d DG U . A 2
C48 C 0.1588(15) 0.1814(15) 0.6725(3) 0.28(3) Uiso 0.5 1 d DG U . A 2
C49 C 0.1307(12) 0.1772(16) 0.6607(4) 0.29(3) Uiso 0.5 1 d DG U . A 2
H49 H 0.0948 0.1560 0.6608 0.350 Uiso 0.5 1 calc R . . A 2
C50 C 0.1403(16) 0.1550(15) 0.6858(3) 0.28(2) Uiso 0.5 1 d D U . A 2
C51 C 0.0900(13) 0.1196(19) 0.6887(5) 0.29(3) Uiso 0.5 1 d DG U . A 2
H51 H 0.0648 0.1106 0.6818 0.351 Uiso 0.5 1 calc R . . A 2
C52 C 0.0766(12) 0.0974(18) 0.7018(6) 0.35(4) Uiso 0.5 1 d G U . A 2
H52 H 0.0423 0.0732 0.7038 0.420 Uiso 0.5 1 calc R . . A 2
C53 C 0.114(2) 0.1106(18) 0.7120(4) 0.34(3) Uiso 0.5 1 d G U . A 2
H53 H 0.1044 0.0954 0.7210 0.413 Uiso 0.5 1 calc R . . A 2
C54 C 0.1638(17) 0.146(2) 0.7091(4) 0.33(3) Uiso 0.5 1 d G U . A 2
H54 H 0.1890 0.1549 0.7161 0.393 Uiso 0.5 1 calc R . . A 2
N55 N 0.1772(11) 0.1681(16) 0.6960(4) 0.27(2) Uiso 0.5 1 d DG U . A 2
C56 C 0.2908(12) 0.2684(14) 0.6625(4) 0.27(2) Uiso 0.5 1 d D U . A 2
C57 C 0.326(2) 0.294(2) 0.6522(4) 0.30(3) Uiso 0.5 1 d DG U . A 2
H57 H 0.3157 0.2954 0.6430 0.356 Uiso 0.5 1 calc R . . A 2
C58 C 0.3779(17) 0.319(2) 0.6553(5) 0.31(3) Uiso 0.5 1 d G U . A 2
H58 H 0.4023 0.3363 0.6482 0.375 Uiso 0.5 1 calc R . . A 2
C59 C 0.3937(11) 0.3170(18) 0.6687(6) 0.29(2) Uiso 0.5 1 d G U . A 2
H59 H 0.4289 0.3336 0.6709 0.354 Uiso 0.5 1 calc R . . A 2
C60 C 0.3581(16) 0.291(2) 0.6791(4) 0.26(2) Uiso 0.5 1 d G U . A 2
H60 H 0.3689 0.2899 0.6883 0.317 Uiso 0.5 1 calc R . . A 2
N61 N 0.3067(14) 0.2668(17) 0.6760(4) 0.261(18) Uiso 0.5 1 d DG U . A 2
C62 C 0.1873(10) 0.1602(7) 0.5506(2) 0.196(16) Uiso 1 1 d D U . . .
C63 C 0.1417(8) 0.1183(10) 0.5546(2) 0.173(16) Uiso 1 1 d DG U . . .
H63 H 0.1180 0.1227 0.5600 0.208 Uiso 1 1 calc R . . . .
C64 C 0.1308(7) 0.0699(8) 0.5508(2) 0.190(16) Uiso 1 1 d DG U . . .
H64 H 0.0997 0.0412 0.5535 0.228 Uiso 1 1 calc R . . . .
C65 C 0.1655(10) 0.0634(7) 0.5429(2) 0.182(15) Uiso 1 1 d DG U . . .
C66 C 0.2110(8) 0.1053(10) 0.5389(2) 0.177(16) Uiso 1 1 d DG U . . .
H66 H 0.2347 0.1009 0.5335 0.212 Uiso 1 1 calc R . . . .
C67 C 0.2219(7) 0.1538(8) 0.5428(2) 0.165(15) Uiso 1 1 d DG U . . .
H67 H 0.2531 0.1824 0.5400 0.198 Uiso 1 1 calc R . . . .
C68 C 0.1530(9) 0.0108(7) 0.5387(2) 0.181(15) Uiso 1 1 d D U . . .
C69 C 0.1028(8) -0.0266(10) 0.5366(2) 0.174(15) Uiso 1 1 d DG U . . .
H69 H 0.0766 -0.0184 0.5372 0.208 Uiso 1 1 calc R . . . .
C70 C 0.0909(6) -0.0759(8) 0.5336(2) 0.187(16) Uiso 1 1 d G U . . .
H70 H 0.0566 -0.1015 0.5321 0.225 Uiso 1 1 calc R . . . .
C71 C 0.1293(10) -0.0880(6) 0.5327(2) 0.172(16) Uiso 1 1 d DG U . . .
H71 H 0.1212 -0.1217 0.5306 0.206 Uiso 1 1 calc R . . . .
C72 C 0.1795(8) -0.0506(9) 0.5348(2) 0.150(14) Uiso 1 1 d DG U . . .
C73 C 0.1913(6) -0.0013(8) 0.5378(2) 0.149(14) Uiso 1 1 d DG U . . .
H73 H 0.2256 0.0243 0.5393 0.178 Uiso 1 1 calc R . . . .
C74 C 0.2203(7) -0.0630(9) 0.5337(2) 0.161(14) Uiso 1 1 d D U . . .
C75 C 0.2106(6) -0.1115(7) 0.5369(2) 0.150(14) Uiso 1 1 d DG U . . .
H75 H 0.1781 -0.1363 0.5402 0.180 Uiso 1 1 calc R . . . .
C76 C 0.2485(9) -0.1239(7) 0.5353(2) 0.174(15) Uiso 1 1 d DG U . . .
N77 N 0.2961(8) -0.0877(10) 0.5304(2) 0.197(12) Uiso 1 1 d DG U . . .
C78 C 0.3058(6) -0.0391(9) 0.5273(2) 0.231(18) Uiso 1 1 d DG U . . .
C79 C 0.2679(9) -0.0267(6) 0.5289(2) 0.203(17) Uiso 1 1 d DG U . . .
H79 H 0.2745 0.0065 0.5267 0.243 Uiso 1 1 calc R . . . .
C80 C 0.2485(11) -0.1706(7) 0.5390(2) 0.189(16) Uiso 1 1 d D U . . .
C81 C 0.2082(7) -0.2123(11) 0.5454(2) 0.190(16) Uiso 1 1 d DG U . . .
H81 H 0.1787 -0.2112 0.5480 0.228 Uiso 1 1 calc R . . . .
C82 C 0.2111(9) -0.2558(8) 0.5479(2) 0.226(18) Uiso 1 1 d G U . . .
H82 H 0.1836 -0.2843 0.5522 0.271 Uiso 1 1 calc R . . . .
C83 C 0.2543(12) -0.2574(7) 0.5441(3) 0.207(17) Uiso 1 1 d G U . . .
H83 H 0.2563 -0.2871 0.5458 0.249 Uiso 1 1 calc R . . . .
C84 C 0.2946(8) -0.2157(11) 0.5377(2) 0.224(18) Uiso 1 1 d G U . . .
H84 H 0.3241 -0.2168 0.5351 0.269 Uiso 1 1 calc R . . . .
N85 N 0.2917(8) -0.1722(8) 0.5352(2) 0.169(13) Uiso 1 1 d DG U . . .
C86 C 0.3589(7) -0.0060(10) 0.5233(3) 0.250(18) Uiso 1 1 d D U . . .
C87 C 0.3795(12) 0.0448(11) 0.5196(3) 0.29(2) Uiso 1 1 d DG U . . .
H87 H 0.3590 0.0602 0.5199 0.353 Uiso 1 1 calc R . . . .
C88 C 0.4301(13) 0.0730(6) 0.5157(3) 0.32(2) Uiso 1 1 d G U . . .
H88 H 0.4441 0.1076 0.5132 0.379 Uiso 1 1 calc R . . . .
C89 C 0.4600(7) 0.0504(12) 0.5153(3) 0.29(2) Uiso 1 1 d G U . . .
H89 H 0.4946 0.0697 0.5126 0.351 Uiso 1 1 calc R . . . .
C90 C 0.4395(10) -0.0003(12) 0.5189(3) 0.27(2) Uiso 1 1 d G U . . .
H90 H 0.4600 -0.0157 0.5187 0.324 Uiso 1 1 calc R . . . .
N91 N 0.3889(11) -0.0285(6) 0.5229(2) 0.194(14) Uiso 1 1 d DG U . . .
C92 C 0.2233(9) 0.2529(8) 0.5470(2) 0.191(16) Uiso 1 1 d D U . . .
C93 C 0.2122(8) 0.2478(7) 0.5329(3) 0.172(16) Uiso 1 1 d DG U . . .
H93 H 0.1926 0.2150 0.5289 0.207 Uiso 1 1 calc R . . . .
C94 C 0.2297(9) 0.2906(10) 0.52453(18) 0.190(16) Uiso 1 1 d DG U . . .
H94 H 0.2221 0.2871 0.5149 0.228 Uiso 1 1 calc R . . . .
C95 C 0.2584(9) 0.3386(8) 0.5303(2) 0.161(15) Uiso 1 1 d DG U . . .
C96 C 0.2695(8) 0.3438(7) 0.5445(3) 0.166(15) Uiso 1 1 d DG U . . .
H96 H 0.2891 0.3766 0.5484 0.200 Uiso 1 1 calc R . . . .
C97 C 0.2520(9) 0.3009(10) 0.55281(18) 0.185(16) Uiso 1 1 d DG U . . .
H97 H 0.2596 0.3045 0.5625 0.222 Uiso 1 1 calc R . . . .
C98 C 0.2708(10) 0.3829(7) 0.5215(2) 0.203(16) Uiso 1 1 d D U . . .
C99 C 0.2384(7) 0.3839(8) 0.5114(3) 0.212(18) Uiso 1 1 d DG U . . .
H99 H 0.2070 0.3540 0.5095 0.255 Uiso 1 1 calc R . . . .
C100 C 0.2517(9) 0.4285(11) 0.5043(2) 0.225(18) Uiso 1 1 d G U . . .
H100 H 0.2296 0.4291 0.4974 0.270 Uiso 1 1 calc R . . . .
C101 C 0.2976(10) 0.4721(8) 0.5071(3) 0.245(19) Uiso 1 1 d DG U . . .
H101 H 0.3067 0.5026 0.5022 0.294 Uiso 1 1 calc R . . . .
C102 C 0.3301(7) 0.4711(7) 0.5171(3) 0.216(17) Uiso 1 1 d DG U . . .
C103 C 0.3167(8) 0.4265(10) 0.5243(2) 0.210(18) Uiso 1 1 d DG U . . .
H103 H 0.3388 0.4258 0.5311 0.252 Uiso 1 1 calc R . . . .
C104 C 0.3814(6) 0.5142(7) 0.5195(3) 0.194(16) Uiso 1 1 d D U . . .
C105 C 0.4072(8) 0.5505(9) 0.50928(18) 0.196(17) Uiso 1 1 d DG U . . .
H105 H 0.3923 0.5472 0.5004 0.235 Uiso 1 1 calc R . . . .
C106 C 0.4549(8) 0.5917(7) 0.5121(2) 0.185(16) Uiso 1 1 d DG U . . .
N107 N 0.4768(5) 0.5965(7) 0.5251(3) 0.166(12) Uiso 1 1 d DG U . . .
C108 C 0.4509(8) 0.5602(9) 0.53534(19) 0.221(17) Uiso 1 1 d DG U . . .
C109 C 0.4032(8) 0.5190(8) 0.5325(2) 0.237(19) Uiso 1 1 d DG U . . .
H109 H 0.3855 0.4942 0.5395 0.284 Uiso 1 1 calc R . . . .
C110 C 0.4817(11) 0.5714(11) 0.5477(2) 0.251(19) Uiso 1 1 d D U . . .
C111 C 0.4669(9) 0.5439(9) 0.5601(3) 0.26(2) Uiso 1 1 d DG U . . .
H111 H 0.4341 0.5148 0.5608 0.312 Uiso 1 1 calc R . . . .
C112 C 0.5000(14) 0.5591(12) 0.5713(2) 0.30(2) Uiso 1 1 d G U . . .
H112 H 0.4899 0.5403 0.5797 0.362 Uiso 1 1 calc R . . . .
C113 C 0.5480(12) 0.6017(13) 0.5702(3) 0.30(2) Uiso 1 1 d G U . . .
H113 H 0.5707 0.6120 0.5779 0.364 Uiso 1 1 calc R . . . .
C114 C 0.5628(8) 0.6292(9) 0.5579(4) 0.27(2) Uiso 1 1 d G U . . .
H114 H 0.5956 0.6583 0.5571 0.328 Uiso 1 1 calc R . . . .
N115 N 0.5297(12) 0.6140(10) 0.5466(2) 0.241(16) Uiso 1 1 d DG U . . .
C116 C 0.4880(9) 0.6297(8) 0.5022(2) 0.177(15) Uiso 1 1 d D U . . .
C117 C 0.4740(7) 0.6343(9) 0.4888(3) 0.183(16) Uiso 1 1 d DG U . . .
H117 H 0.4415 0.6101 0.4853 0.220 Uiso 1 1 calc R . . . .
C118 C 0.5075(11) 0.6743(11) 0.48038(16) 0.196(17) Uiso 1 1 d G U . . .
H118 H 0.4979 0.6774 0.4712 0.235 Uiso 1 1 calc R . . . .
C119 C 0.5550(10) 0.7097(8) 0.4854(3) 0.189(17) Uiso 1 1 d G U . . .
H119 H 0.5779 0.7370 0.4797 0.227 Uiso 1 1 calc R . . . .
C120 C 0.5691(7) 0.7052(8) 0.4989(3) 0.186(17) Uiso 1 1 d G U . . .
H120 H 0.6016 0.7294 0.5023 0.223 Uiso 1 1 calc R . . . .
N121 N 0.5356(11) 0.6652(10) 0.50728(16) 0.205(14) Uiso 1 1 d DG U . . .
N131 N 0.6667 0.3333 0.7455(5) 0.17(2) Uiso 1 3 d DS TU P . .
C132 C 0.6185(12) 0.331(3) 0.7460(9) 0.180(19) Uiso 0.5 1 d D U . A 2
C137 C 0.5766(15) 0.289(3) 0.7402(10) 0.18(2) Uiso 0.5 1 d DG U . A 2
H137 H 0.5810 0.2652 0.7348 0.221 Uiso 0.5 1 calc R . . A 2
C136 C 0.5283(11) 0.282(2) 0.7423(8) 0.18(2) Uiso 0.5 1 d DG U . A 2
H136 H 0.4997 0.2533 0.7383 0.221 Uiso 0.5 1 calc R . . A 2
C135 C 0.5218(11) 0.316(3) 0.7501(8) 0.180(18) Uiso 0.5 1 d DG U . A 2
C134 C 0.5637(15) 0.358(3) 0.7560(8) 0.172(19) Uiso 0.5 1 d DG U . A 2
H134 H 0.5593 0.3819 0.7614 0.206 Uiso 0.5 1 calc R . . A 2
C133 C 0.6120(12) 0.365(2) 0.7539(8) 0.18(2) Uiso 0.5 1 d DG U . A 2
H133 H 0.6406 0.3938 0.7579 0.214 Uiso 0.5 1 calc R . . A 2
C138 C 0.4697(11) 0.309(2) 0.7521(4) 0.202(19) Uiso 0.5 1 d D U . A 2
C143 C 0.4351(15) 0.290(2) 0.7412(4) 0.21(2) Uiso 0.5 1 d DG U . A 2
H143 H 0.4415 0.2755 0.7334 0.248 Uiso 0.5 1 calc R . . A 2
C142 C 0.3910(13) 0.2934(18) 0.7418(4) 0.20(2) Uiso 0.5 1 d DG U . A 2
C141 C 0.3815(13) 0.3152(19) 0.7532(4) 0.20(2) Uiso 0.5 1 d DG U . A 2
H141 H 0.3514 0.3172 0.7536 0.241 Uiso 0.5 1 calc R . . A 2
C140 C 0.4161(16) 0.3342(19) 0.7641(4) 0.21(2) Uiso 0.5 1 d G U . A 2
H140 H 0.4096 0.3491 0.7720 0.246 Uiso 0.5 1 calc R . . A 2
C139 C 0.4602(13) 0.331(2) 0.7636(4) 0.21(2) Uiso 0.5 1 d DG U . A 2
H139 H 0.4839 0.3442 0.7710 0.256 Uiso 0.5 1 calc R . . A 2
C144 C 0.3603(14) 0.2820(15) 0.7287(4) 0.23(2) Uiso 0.5 1 d D U . A 2
C149 C 0.3531(14) 0.2399(14) 0.7211(4) 0.22(2) Uiso 0.5 1 d DG U . A 2
H149 H 0.3722 0.2240 0.7233 0.268 Uiso 0.5 1 calc R . . A 2
C148 C 0.3178(14) 0.2211(13) 0.7104(3) 0.24(2) Uiso 0.5 1 d DG U . A 2
N147 N 0.2898(12) 0.2445(15) 0.7072(3) 0.238(15) Uiso 0.5 1 d DG U . A 2
C146 C 0.2970(12) 0.2865(14) 0.7147(3) 0.250(19) Uiso 0.5 1 d DG U . A 2
C145 C 0.3323(14) 0.3053(13) 0.7254(4) 0.23(2) Uiso 0.5 1 d DG U . A 2
H145 H 0.3373 0.3341 0.7306 0.276 Uiso 0.5 1 calc R . . A 2
C150 C 0.3070(15) 0.1790(13) 0.7011(4) 0.27(3) Uiso 0.5 1 d D U . A 2
C151 C 0.3250(18) 0.1457(19) 0.7033(5) 0.27(3) Uiso 0.5 1 d DG U . A 2
H151 H 0.3460 0.1500 0.7111 0.327 Uiso 0.5 1 calc R . . A 2
C152 C 0.312(2) 0.1061(17) 0.6940(6) 0.30(3) Uiso 0.5 1 d G U . A 2
H152 H 0.3248 0.0833 0.6954 0.356 Uiso 0.5 1 calc R . . A 2
C153 C 0.282(2) 0.0998(14) 0.6826(5) 0.29(3) Uiso 0.5 1 d G U . A 2
H153 H 0.2730 0.0727 0.6763 0.350 Uiso 0.5 1 calc R . . A 2
C154 C 0.2636(19) 0.1331(18) 0.6805(4) 0.30(3) Uiso 0.5 1 d G U . A 2
H154 H 0.2426 0.1288 0.6727 0.359 Uiso 0.5 1 calc R . . A 2
N155 N 0.2762(18) 0.1727(15) 0.6897(5) 0.29(3) Uiso 0.5 1 d DG U . A 2
C156 C 0.2652(14) 0.3058(14) 0.7093(4) 0.23(2) Uiso 0.5 1 d D U . A 2
C157 C 0.258(2) 0.3428(19) 0.7156(4) 0.30(3) Uiso 0.5 1 d DG U . A 2
H157 H 0.2738 0.3572 0.7242 0.356 Uiso 0.5 1 calc R . . A 2
C158 C 0.228(2) 0.3589(19) 0.7092(6) 0.32(3) Uiso 0.5 1 d G U . A 2
H158 H 0.2226 0.3843 0.7135 0.385 Uiso 0.5 1 calc R . . A 2
C159 C 0.204(2) 0.338(2) 0.6966(6) 0.32(3) Uiso 0.5 1 d G U . A 2
H159 H 0.1835 0.3490 0.6922 0.384 Uiso 0.5 1 calc R . . A 2
C160 C 0.212(2) 0.301(2) 0.6903(5) 0.30(3) Uiso 0.5 1 d G U . A 2
H160 H 0.1957 0.2865 0.6817 0.362 Uiso 0.5 1 calc R . . A 2
N161 N 0.2420(19) 0.2848(15) 0.6967(5) 0.262(18) Uiso 0.5 1 d DG U . A 2
C190 C 0.3845(16) 0.324(2) 0.6843(4) 0.27(3) Uiso 0.5 1 d D U . A 1
C191 C 0.4345(14) 0.346(2) 0.6798(5) 0.31(3) Uiso 0.5 1 d DG U . A 1
H191 H 0.4599 0.3483 0.6859 0.370 Uiso 0.5 1 calc R . . A 1
C192 C 0.4474(14) 0.366(2) 0.6664(6) 0.32(3) Uiso 0.5 1 d G U . A 1
H192 H 0.4816 0.3813 0.6633 0.383 Uiso 0.5 1 calc R . . A 1
C193 C 0.410(2) 0.363(2) 0.6575(4) 0.32(3) Uiso 0.5 1 d G U . A 1
H193 H 0.4190 0.3769 0.6483 0.383 Uiso 0.5 1 calc R . . A 1
C194 C 0.3602(17) 0.341(2) 0.6619(4) 0.30(3) Uiso 0.5 1 d G U . A 1
H194 H 0.3348 0.3394 0.6558 0.359 Uiso 0.5 1 calc R . . A 1
N195 N 0.3473(10) 0.3216(18) 0.6753(5) 0.28(2) Uiso 0.5 1 d DG U . A 1
C196 C 0.2353(12) 0.2312(15) 0.7100(4) 0.27(2) Uiso 0.5 1 d D U . A 1
C197 C 0.2005(19) 0.198(2) 0.7197(4) 0.34(3) Uiso 0.5 1 d DG U . A 1
H197 H 0.2119 0.1930 0.7284 0.412 Uiso 0.5 1 calc R . . A 1
C198 C 0.1491(17) 0.172(2) 0.7165(6) 0.35(3) Uiso 0.5 1 d G U . A 1
H198 H 0.1253 0.1492 0.7231 0.423 Uiso 0.5 1 calc R . . A 1
C199 C 0.1324(10) 0.1791(19) 0.7037(6) 0.31(3) Uiso 0.5 1 d G U . A 1
H199 H 0.0972 0.1613 0.7015 0.368 Uiso 0.5 1 calc R . . A 1
C200 C 0.1672(16) 0.212(2) 0.6940(4) 0.28(3) Uiso 0.5 1 d G U . A 1
H200 H 0.1558 0.2173 0.6853 0.341 Uiso 0.5 1 calc R . . A 1
N201 N 0.2186(14) 0.2384(19) 0.6972(4) 0.270(18) Uiso 0.5 1 d DG U . A 1
C184 C 0.3718(13) 0.2949(17) 0.7230(3) 0.218(19) Uiso 0.5 1 d D U . A 1
C185 C 0.3956(11) 0.3115(16) 0.7102(4) 0.22(3) Uiso 0.5 1 d DG U . A 1
H185 H 0.4316 0.3296 0.7096 0.265 Uiso 0.5 1 calc R . . A 1
C186 C 0.3668(15) 0.3017(18) 0.6981(3) 0.26(2) Uiso 0.5 1 d DG U . A 1
N187 N 0.3141(14) 0.2753(16) 0.6989(3) 0.243(17) Uiso 0.5 1 d DG U . A 1
C188 C 0.2903(11) 0.2587(14) 0.7117(4) 0.246(18) Uiso 0.5 1 d DG U . A 1
C189 C 0.3191(14) 0.2685(17) 0.7238(3) 0.244(18) Uiso 0.5 1 d DG U . A 1
H189 H 0.3029 0.2571 0.7325 0.293 Uiso 0.5 1 calc R . . A 1
C172 C 0.6173(12) 0.327(3) 0.7477(9) 0.180(19) Uiso 0.5 1 d D U . A 1
C173 C 0.5772(15) 0.294(3) 0.7393(9) 0.18(2) Uiso 0.5 1 d DG U . A 1
H173 H 0.5814 0.2724 0.7330 0.222 Uiso 0.5 1 calc R . . A 1
C174 C 0.5308(13) 0.292(2) 0.7402(7) 0.19(2) Uiso 0.5 1 d DG U . A 1
H174 H 0.5033 0.2696 0.7344 0.226 Uiso 0.5 1 calc R . . A 1
C175 C 0.5245(15) 0.324(3) 0.7494(7) 0.178(17) Uiso 0.5 1 d DG U . A 1
C176 C 0.5646(18) 0.357(3) 0.7578(7) 0.17(2) Uiso 0.5 1 d DG U . A 1
H176 H 0.5604 0.3786 0.7642 0.210 Uiso 0.5 1 calc R . . A 1
C177 C 0.6110(14) 0.359(3) 0.7570(7) 0.18(2) Uiso 0.5 1 d DG U . A 1
H177 H 0.6385 0.3814 0.7627 0.217 Uiso 0.5 1 calc R . . A 1
C178 C 0.4776(13) 0.329(2) 0.7486(4) 0.198(19) Uiso 0.5 1 d D U . A 1
C183 C 0.4470(16) 0.3107(19) 0.7369(4) 0.20(2) Uiso 0.5 1 d DG U . A 1
H183 H 0.4555 0.2955 0.7295 0.236 Uiso 0.5 1 calc R . . A 1
C182 C 0.4038(14) 0.3151(18) 0.7359(4) 0.200(19) Uiso 0.5 1 d DG U . A 1
C181 C 0.3912(13) 0.3373(19) 0.7467(4) 0.21(2) Uiso 0.5 1 d DG U . A 1
H181 H 0.3617 0.3402 0.7460 0.248 Uiso 0.5 1 calc R . . A 1
C180 C 0.4219(16) 0.3551(19) 0.7584(4) 0.21(2) Uiso 0.5 1 d G U . A 1
H180 H 0.4133 0.3702 0.7658 0.255 Uiso 0.5 1 calc R . . A 1
C179 C 0.4651(15) 0.351(2) 0.7594(4) 0.20(2) Uiso 0.5 1 d DG U . A 1
H179 H 0.4860 0.3629 0.7674 0.237 Uiso 0.5 1 calc R . . A 1

loop_
_atom_site_aniso_label
_atom_site_aniso_U_11
_atom_site_aniso_U_22
_atom_site_aniso_U_33
_atom_site_aniso_U_23
_atom_site_aniso_U_13
_atom_site_aniso_U_12
Ru1 0.137(5) 0.204(5) 0.260(5) -0.002(4) 0.020(4) 0.068(4)
Ru2 0.253(12) 0.278(12) 0.188(10) -0.056(9) -0.059(8) 0.151(10)
Ru3 0.211(11) 0.281(12) 0.222(11) -0.057(10) -0.045(8) 0.121(10)

loop_
_atom_type_symbol
_atom_type_description
_atom_type_scat_dispersion_real
_atom_type_scat_dispersion_imag
_atom_type_scat_source
C C 0.0181 0.0091 'International Tables Vol C Tables 4.2.6.8 and 6.1.1.4'
H H 0.0000 0.0000 'International Tables Vol C Tables 4.2.6.8 and 6.1.1.4'
N N 0.0311 0.0180 'International Tables Vol C Tables 4.2.6.8 and 6.1.1.4'
Ru Ru 0.0552 3.2960 'International Tables Vol C Tables 4.2.6.8 and 6.1.1.4'

loop_
_geom_angle_atom_site_label_1
_geom_angle_atom_site_label_2
_geom_angle_atom_site_label_3
_geom_angle
_geom_angle_site_symmetry_1
_geom_angle_site_symmetry_3
C2 N1 C62 127(3) . .
C62 N1 C32 118(3) . .
C92 N1 C2 111(3) . .
C92 N1 C32 121(3) . .
C92 N1 C62 120.7(19) . .
N77 Ru1 N85 79.4(13) . .
N77 Ru1 N91 80.6(14) . .
N77 Ru1 N107 179(5) . 2_655
N77 Ru1 N115 102(9) . 2_655
N77 Ru1 N121 100(7) . 2_655
N85 Ru1 N115 93(4) . 2_655
N85 Ru1 N121 92(4) . 2_655
N91 Ru1 N85 159.5(11) . .
N91 Ru1 N115 87(6) . 2_655
N91 Ru1 N121 96(6) . 2_655
N107 Ru1 N85 102(4) 2_655 .
N107 Ru1 N91 98(4) 2_655 .
N107 Ru1 N115 77(10) 2_655 2_655
N107 Ru1 N121 80(10) 2_655 2_655
N115 Ru1 N121 158(10) 2_655 2_655
C3 C2 N1 124(2) . .
C3 C2 C7 120.0 . .
C7 C2 N1 116(2) . .
C2 C3 H3 120.0 . .
C2 C3 C4 120.0 . .
C4 C3 H3 120.0 . .
C3 C4 H4 120.0 . .
C5 C4 C3 120.0 . .
C5 C4 H4 120.0 . .
C4 C5 C8 125(2) . .
C6 C5 C4 120.0 . .
C6 C5 C8 115(2) . .
C5 C6 H6 120.0 . .
C5 C6 C7 120.0 . .
C7 C6 H6 120.0 . .
C2 C7 H7 120.0 . .
C6 C7 C2 120.0 . .
C6 C7 H7 120.0 . .
N17 Ru2 N25 81(2) . .
N17 Ru2 N31 77(2) . .
N17 Ru2 N195 102(2) . .
N17 Ru2 N201 101(2) . .
N17 Ru2 N187 178(2) . .
N31 Ru2 N25 157.4(17) . .
N195 Ru2 N25 97(2) . .
N195 Ru2 N31 93(3) . .
N201 Ru2 N25 93(2) . .
N201 Ru2 N31 85(2) . .
N201 Ru2 N195 156.2(17) . .
N187 Ru2 N25 97.8(18) . .
N187 Ru2 N31 103.8(18) . .
N187 Ru2 N195 80(2) . .
N187 Ru2 N201 78(2) . .
N47 Ru3 N55 79(2) . .
N47 Ru3 N61 78(2) . .
N47 Ru3 N147 170.8(18) . .
N47 Ru3 N155 107.2(17) . .
N47 Ru3 N161 95.4(17) . .
N55 Ru3 N61 156.7(16) . .
N55 Ru3 N161 95(2) . .
N61 Ru3 N161 93(2) . .
N147 Ru3 N55 105.2(17) . .
N147 Ru3 N61 97.9(18) . .
N147 Ru3 N155 80.6(19) . .
N147 Ru3 N161 76.5(19) . .
N155 Ru3 N55 94(2) . .
N155 Ru3 N61 87(2) . .
N155 Ru3 N161 156.9(16) . .
C9 C8 C5 121(2) . .
C9 C8 C13 120.0 . .
C13 C8 C5 118(2) . .
C8 C9 H9 120.0 . .
C8 C9 C10 120.0 . .
C10 C9 H9 120.0 . .
C9 C10 H10 120.0 . .
C11 C10 C9 120.0 . .
C11 C10 H10 120.0 . .
C10 C11 H11 120.0 . .
C10 C11 C12 120.0 . .
C12 C11 H11 120.0 . .
C11 C12 C14 119(2) . .
C13 C12 C11 120.0 . .
C13 C12 C14 121(2) . .
C8 C13 H13 120.0 . .
C12 C13 C8 120.0 . .
C12 C13 H13 120.0 . .
C15 C14 C12 120(2) . .
C15 C14 C19 120.0 . .
C19 C14 C12 120(2) . .
C14 C15 H15 120.0 . .
C16 C15 C14 120.0 . .
C16 C15 H15 120.0 . .
C15 C16 N17 120.00(7) . .
C15 C16 C26 130.0(18) . .
N17 C16 C26 110.0(18) . .
C16 N17 Ru2 122(2) . .
C18 N17 Ru2 118(2) . .
C18 N17 C16 120.0 . .
N17 C18 C19 120.0 . .
N17 C18 C20 112.8(18) . .
C19 C18 C20 126.7(19) . .
C14 C19 H19 120.0 . .
C18 C19 C14 120.00(6) . .
C18 C19 H19 120.0 . .
C21 C20 C18 124(2) . .
C21 C20 N25 120.0 . .
N25 C20 C18 115(2) . .
C20 C21 H21 120.0 . .
C20 C21 C22 120.00(5) . .
C22 C21 H21 120.0 . .
C21 C22 H22 120.0 . .
C23 C22 C21 120.00(6) . .
C23 C22 H22 120.0 . .
C22 C23 H23 120.0 . .
C22 C23 C24 120.0 . .
C24 C23 H23 120.0 . .
C23 C24 H24 120.0 . .
N25 C24 C23 120.0 . .
N25 C24 H24 120.0 . .
C20 N25 Ru2 113(3) . .
C20 N25 C24 120.00(7) . .
C24 N25 Ru2 127(3) . .
C27 C26 C16 126(2) . .
C27 C26 N31 120.0 . .
N31 C26 C16 114(2) . .
C26 C27 H27 120.0 . .
C26 C27 C28 120.0 . .
C28 C27 H27 120.0 . .
C27 C28 H28 120.0 . .
C29 C28 C27 120.00(5) . .
C29 C28 H28 120.0 . .
C28 C29 H29 120.0 . .
C28 C29 C30 120.00(5) . .
C30 C29 H29 120.0 . .
C29 C30 H30 120.0 . .
C29 C30 N31 120.0 . .
N31 C30 H30 120.0 . .
C26 N31 Ru2 116(3) . .
C30 N31 Ru2 124(3) . .
C30 N31 C26 120.0 . .
C37 C32 N1 122(2) . .
C37 C32 C33 120.0 . .
C33 C32 N1 116(2) . .
C32 C37 H37 120.0 . .
C36 C37 C32 120.0 . .
C36 C37 H37 120.0 . .
C37 C36 H36 120.0 . .
C37 C36 C35 120.0 . .
C35 C36 H36 120.0 . .
C36 C35 C38 121(2) . .
C34 C35 C36 120.0 . .
C34 C35 C38 119(2) . .
C35 C34 H34 120.0 . .
C33 C34 C35 120.0 . .
C33 C34 H34 120.0 . .
C32 C33 H33 120.0 . .
C34 C33 C32 120.0 . .
C34 C33 H33 120.0 . .
C39 C38 C35 119(2) . .
C39 C38 C43 120.0 . .
C43 C38 C35 120(2) . .
C38 C39 H39 120.0 . .
C40 C39 C38 120.00(5) . .
C40 C39 H39 120.0 . .
C39 C40 C44 121(2) . .
C41 C40 C39 120.0 . .
C41 C40 C44 119(2) . .
C40 C41 H41 120.0 . .
C40 C41 C42 120.0 . .
C42 C41 H41 120.0 . .
C41 C42 H42 120.0 . .
C43 C42 C41 120.00(6) . .
C43 C42 H42 120.0 . .
C38 C43 H43 120.0 . .
C42 C43 C38 120.0 . .
C42 C43 H43 120.0 . .
C45 C44 C40 120.9(19) . .
C45 C44 C49 120.0 . .
C49 C44 C40 118(2) . .
C44 C45 H45 120.0 . .
C44 C45 C46 120.0 . .
C46 C45 H45 120.0 . .
C45 C46 C56 129.4(18) . .
N47 C46 C45 120.00(8) . .
N47 C46 C56 110.6(18) . .
C46 N47 Ru3 121(2) . .
C48 N47 Ru3 119(2) . .
C48 N47 C46 120.0 . .
N47 C48 C49 120.0 . .
N47 C48 C50 112.2(18) . .
C49 C48 C50 127.8(18) . .
C44 C49 H49 120.0 . .
C48 C49 C44 120.00(7) . .
C48 C49 H49 120.0 . .
C51 C50 C48 125(2) . .
C51 C50 N55 120.0 . .
N55 C50 C48 115(2) . .
C50 C51 H51 120.0 . .
C50 C51 C52 120.00(6) . .
C52 C51 H51 120.0 . .
C51 C52 H52 120.0 . .
C53 C52 C51 120.00(9) . .
C53 C52 H52 120.0 . .
C52 C53 H53 120.0 . .
C52 C53 C54 120.0 . .
C54 C53 H53 120.0 . .
C53 C54 H54 120.0 . .
N55 C54 C53 120.00(6) . .
N55 C54 H54 120.0 . .
C50 N55 Ru3 114(3) . .
C54 N55 Ru3 126(3) . .
C54 N55 C50 120.00(9) . .
C57 C56 C46 125(2) . .
C57 C56 N61 120.00(6) . .
N61 C56 C46 115(2) . .
C56 C57 H57 120.0 . .
C56 C57 C58 120.0 . .
C58 C57 H57 120.0 . .
C57 C58 H58 120.0 . .
C59 C58 C57 120.00(6) . .
C59 C58 H58 120.0 . .
C58 C59 H59 120.0 . .
C58 C59 C60 120.00(8) . .
C60 C59 H59 120.0 . .
C59 C60 H60 120.0 . .
N61 C60 C59 120.0 . .
N61 C60 H60 120.0 . .
C56 N61 Ru3 115(3) . .
C60 N61 Ru3 125(3) . .
C60 N61 C56 120.00(5) . .
C63 C62 N1 117.8(19) . .
C63 C62 C67 120.0 . .
C67 C62 N1 122.0(19) . .
C62 C63 H63 120.0 . .
C62 C63 C64 120.0 . .
C64 C63 H63 120.0 . .
C63 C64 H64 120.0 . .
C65 C64 C63 120.0 . .
C65 C64 H64 120.0 . .
C64 C65 C66 120.0 . .
C64 C65 C68 119.4(17) . .
C66 C65 C68 120.6(17) . .
C65 C66 H66 120.0 . .
C67 C66 C65 120.0 . .
C67 C66 H66 120.0 . .
C62 C67 H67 120.0 . .
C66 C67 C62 120.0 . .
C66 C67 H67 120.0 . .
C69 C68 C65 119.9(17) . .
C69 C68 C73 120.0 . .
C73 C68 C65 120.0(17) . .
C68 C69 H69 120.0 . .
C70 C69 C68 120.0 . .
C70 C69 H69 120.0 . .
C69 C70 H70 120.0 . .
C69 C70 C71 120.0 . .
C71 C70 H70 120.0 . .
C70 C71 H71 120.0 . .
C72 C71 C70 120.0 . .
C72 C71 H71 120.0 . .
C71 C72 C73 120.0 . .
C71 C72 C74 120.4(17) . .
C73 C72 C74 119.6(17) . .
C68 C73 H73 120.0 . .
C72 C73 C68 120.0 . .
C72 C73 H73 120.0 . .
C75 C74 C72 120.0(16) . .
C75 C74 C79 120.0 . .
C79 C74 C72 119.9(16) . .
C74 C75 H75 120.0 . .
C76 C75 C74 120.0 . .
C76 C75 H75 120.0 . .
C75 C76 N77 120.0 . .
C75 C76 C80 129.5(16) . .
N77 C76 C80 110.3(16) . .
C76 N77 Ru1 120.8(15) . .
C78 N77 Ru1 119.2(16) . .
C78 N77 C76 120.0 . .
N77 C78 C79 120.0 . .
N77 C78 C86 111.4(16) . .
C79 C78 C86 128.5(16) . .
C74 C79 H79 120.0 . .
C78 C79 C74 120.0 . .
C78 C79 H79 120.0 . .
C81 C80 C76 124.5(19) . .
C81 C80 N85 120.0 . .
N85 C80 C76 115.4(19) . .
C80 C81 H81 120.0 . .
C82 C81 C80 120.0 . .
C82 C81 H81 120.0 . .
C81 C82 H82 120.0 . .
C81 C82 C83 120.0 . .
C83 C82 H82 120.0 . .
C82 C83 H83 120.0 . .
C82 C83 C84 120.0 . .
C84 C83 H83 120.0 . .
C83 C84 H84 120.0 . .
C83 C84 N85 120.0 . .
N85 C84 H84 120.0 . .
C80 N85 Ru1 113.5(18) . .
C84 N85 Ru1 126.3(18) . .
C84 N85 C80 120.0 . .
C87 C86 C78 124(2) . .
C87 C86 N91 120.0 . .
N91 C86 C78 116(2) . .
C86 C87 H87 120.0 . .
C88 C87 C86 120.0 . .
C88 C87 H87 120.0 . .
C87 C88 H88 120.0 . .
C87 C88 C89 120.0 . .
C89 C88 H88 120.0 . .
C88 C89 H89 120.0 . .
C88 C89 C90 120.0 . .
C90 C89 H89 120.0 . .
C89 C90 H90 120.0 . .
N91 C90 C89 120.0 . .
N91 C90 H90 120.0 . .
C86 N91 Ru1 113(2) . .
C90 N91 Ru1 127(2) . .
C90 N91 C86 120.0 . .
C93 C92 N1 118.5(19) . .
C93 C92 C97 120.0 . .
C97 C92 N1 120.7(19) . .
C92 C93 H93 120.0 . .
C92 C93 C94 120.0 . .
C94 C93 H93 120.0 . .
C93 C94 H94 120.0 . .
C95 C94 C93 120.0 . .
C95 C94 H94 120.0 . .
C94 C95 C98 117.9(17) . .
C96 C95 C94 120.0 . .
C96 C95 C98 121.7(17) . .
C95 C96 H96 120.0 . .
C95 C96 C97 120.0 . .
C97 C96 H96 120.0 . .
C92 C97 H97 120.0 . .
C96 C97 C92 120.0 . .
C96 C97 H97 120.0 . .
C99 C98 C95 124.0(18) . .
C99 C98 C103 120.0 . .
C103 C98 C95 115.8(18) . .
C98 C99 H99 120.0 . .
C98 C99 C100 120.00(5) . .
C100 C99 H99 120.0 . .
C99 C100 H100 120.0 . .
C101 C100 C99 120.0 . .
C101 C100 H100 120.0 . .
C100 C101 H101 120.0 . .
C102 C101 C100 120.0 . .
C102 C101 H101 120.0 . .
C101 C102 C103 120.0 . .
C101 C102 C104 122.4(18) . .
C103 C102 C104 117.2(18) . .
C98 C103 H103 120.0 . .
C102 C103 C98 120.0 . .
C102 C103 H103 120.0 . .
C105 C104 C102 121.8(16) . .
C105 C104 C109 120.0 . .
C109 C104 C102 118.1(16) . .
C104 C105 H105 120.0 . .
C104 C105 C106 120.0 . .
C106 C105 H105 120.0 . .
C105 C106 N107 120.0 . .
C105 C106 C116 126.1(16) . .
N107 C106 C116 113.7(16) . .
C106 N107 Ru1 117.8(15) . 3_665
C108 N107 Ru1 121.9(15) . 3_665
C108 N107 C106 120.0 . .
N107 C108 C109 120.0 . .
N107 C108 C110 110.4(16) . .
C109 C108 C110 129.5(16) . .
C104 C109 H109 120.0 . .
C108 C109 C104 120.0 . .
C108 C109 H109 120.0 . .
C111 C110 C108 126(2) . .
C111 C110 N115 120.0 . .
N115 C110 C108 114(2) . .
C110 C111 H111 120.0 . .
C112 C111 C110 120.00(6) . .
C112 C111 H111 120.0 . .
C111 C112 H112 120.0 . .
C111 C112 C113 120.0 . .
C113 C112 H112 120.0 . .
C112 C113 H113 120.0 . .
C112 C113 C114 120.0 . .
C114 C113 H113 120.0 . .
C113 C114 H114 120.0 . .
N115 C114 C113 120.00(5) . .
N115 C114 H114 120.0 . .
C110 N115 Ru1 116(2) . 3_665
C114 N115 Ru1 124(2) . 3_665
C114 N115 C110 120.0 . .
C117 C116 C106 124.3(19) . .
C117 C116 N121 120.0 . .
N121 C116 C106 115.5(19) . .
C116 C117 H117 120.0 . .
C116 C117 C118 120.00(6) . .
C118 C117 H117 120.0 . .
C117 C118 H118 120.0 . .
C119 C118 C117 120.0 . .
C119 C118 H118 120.0 . .
C118 C119 H119 120.0 . .
C120 C119 C118 120.0 . .
C120 C119 H119 120.0 . .
C119 C120 H120 120.0 . .
C119 C120 N121 120.0 . .
N121 C120 H120 120.0 . .
C116 N121 Ru1 112.5(18) . 3_665
C120 N121 Ru1 127.5(18) . 3_665
C120 N121 C116 120.0 . .
C132 N131 C132 119.9(5) 3_665 .
C132 N131 C132 119.9(6) 2_655 3_665
C132 N131 C132 119.9(5) 2_655 .
C172 N131 C172 117.9(18) 2_655 .
C172 N131 C172 117.9(18) 2_655 3_665
C172 N131 C172 117.9(18) 3_665 .
C137 C132 N131 119(2) . .
C137 C132 C133 120.00(8) . .
C133 C132 N131 120(3) . .
C132 C137 H137 120.0 . .
C136 C137 C132 120.00(6) . .
C136 C137 H137 120.0 . .
C137 C136 H136 120.0 . .
C137 C136 C135 120.00(13) . .
C135 C136 H136 120.0 . .
C136 C135 C138 120(2) . .
C134 C135 C136 120.00(8) . .
C134 C135 C138 120(2) . .
C135 C134 H134 120.0 . .
C135 C134 C133 120.00(6) . .
C133 C134 H134 120.0 . .
C132 C133 H133 120.0 . .
C134 C133 C132 120.00(13) . .
C134 C133 H133 120.0 . .
C143 C138 C135 120(2) . .
C143 C138 C139 120.0 . .
C139 C138 C135 119(2) . .
C138 C143 H143 120.0 . .
C138 C143 C142 120.0 . .
C142 C143 H143 120.0 . .
C143 C142 C144 117(2) . .
C141 C142 C143 120.00(6) . .
C141 C142 C144 121(2) . .
C142 C141 H141 120.0 . .
C140 C141 C142 120.0 . .
C140 C141 H141 120.0 . .
C141 C140 H140 120.0 . .
C141 C140 C139 120.0 . .
C139 C140 H140 120.0 . .
C138 C139 H139 120.0 . .
C140 C139 C138 120.00(5) . .
C140 C139 H139 120.0 . .
C149 C144 C142 116(2) . .
C149 C144 C145 120.0 . .
C145 C144 C142 122.5(19) . .
C144 C149 H149 120.0 . .
C148 C149 C144 120.0 . .
C148 C149 H149 120.0 . .
C149 C148 N147 120.0 . .
C149 C148 C150 127.1(18) . .
N147 C148 C150 112.9(18) . .
C148 N147 Ru3 117(2) . .
C148 N147 C146 120.0 . .
C146 N147 Ru3 122(2) . .
N147 C146 C145 120.0 . .
N147 C146 C156 110.9(18) . .
C145 C146 C156 129.1(18) . .
C144 C145 H145 120.0 . .
C146 C145 C144 120.00(6) . .
C146 C145 H145 120.0 . .
C151 C150 C148 124(2) . .
C151 C150 N155 120.00(5) . .
N155 C150 C148 116(2) . .
C150 C151 H151 120.0 . .
C150 C151 C152 120.0 . .
C152 C151 H151 120.0 . .
C151 C152 H152 120.0 . .
C151 C152 C153 120.0 . .
C153 C152 H152 120.0 . .
C152 C153 H153 120.0 . .
C152 C153 C154 120.00(7) . .
C154 C153 H153 120.0 . .
C153 C154 H154 120.0 . .
N155 C154 C153 120.0 . .
N155 C154 H154 120.0 . .
C150 N155 Ru3 113(3) . .
C154 N155 Ru3 127(3) . .
C154 N155 C150 120.0 . .
C157 C156 C146 126(2) . .
N161 C156 C146 114(2) . .
N161 C156 C157 120.0 . .
C156 C157 H157 120.0 . .
C158 C157 C156 120.0 . .
C158 C157 H157 120.0 . .
C157 C158 H158 120.0 . .
C159 C158 C157 120.0 . .
C159 C158 H158 120.0 . .
C158 C159 H159 120.0 . .
C158 C159 C160 120.0 . .
C160 C159 H159 120.0 . .
C159 C160 H160 120.0 . .
C159 C160 N161 120.0 . .
N161 C160 H160 120.0 . .
C156 N161 Ru3 115(2) . .
C156 N161 C160 120.0 . .
C160 N161 Ru3 124(2) . .
C191 C190 N195 120.0 . .
C191 C190 C186 124(2) . .
N195 C190 C186 116(2) . .
C190 C191 H191 120.0 . .
C190 C191 C192 120.0 . .
C192 C191 H191 120.0 . .
C191 C192 H192 120.0 . .
C193 C192 C191 120.00(10) . .
C193 C192 H192 120.0 . .
C192 C193 H193 120.0 . .
C194 C193 C192 120.0 . .
C194 C193 H193 120.0 . .
C193 C194 H194 120.0 . .
C193 C194 N195 120.0 . .
N195 C194 H194 120.0 . .
C190 N195 Ru2 114(3) . .
C190 N195 C194 120.00(7) . .
C194 N195 Ru2 125(3) . .
C197 C196 N201 120.00(7) . .
C197 C196 C188 125(2) . .
N201 C196 C188 114(2) . .
C196 C197 H197 120.0 . .
C196 C197 C198 120.0 . .
C198 C197 H197 120.0 . .
C197 C198 H198 120.0 . .
C197 C198 C199 120.00(6) . .
C199 C198 H198 120.0 . .
C198 C199 H199 120.0 . .
C200 C199 C198 120.00(6) . .
C200 C199 H199 120.0 . .
C199 C200 H200 120.0 . .
C199 C200 N201 120.0 . .
N201 C200 H200 120.0 . .
C196 N201 Ru2 115(3) . .
C200 N201 Ru2 123(3) . .
C200 N201 C196 120.00(6) . .
C185 C184 C189 120.0 . .
C185 C184 C182 118(2) . .
C189 C184 C182 121(2) . .
C184 C185 H185 120.0 . .
C186 C185 C184 120.00(7) . .
C186 C185 H185 120.0 . .
C185 C186 C190 127(2) . .
N187 C186 C190 111.5(18) . .
N187 C186 C185 120.0 . .
C186 N187 Ru2 119(2) . .
C188 N187 Ru2 120(2) . .
C188 N187 C186 120.0 . .
N187 C188 C196 110.4(18) . .
N187 C188 C189 120.00(8) . .
C189 C188 C196 129.6(18) . .
C184 C189 H189 120.0 . .
C188 C189 C184 120.0 . .
C188 C189 H189 120.0 . .
C173 C172 N131 120(2) . .
C173 C172 C177 120.00(7) . .
C177 C172 N131 120(2) . .
C172 C173 H173 120.0 . .
C174 C173 C172 120.00(5) . .
C174 C173 H173 120.0 . .
C173 C174 H174 120.0 . .
C175 C174 C173 120.00(12) . .
C175 C174 H174 120.0 . .
C174 C175 C176 120.00(9) . .
C174 C175 C178 120(2) . .
C176 C175 C178 119(2) . .
C175 C176 H176 120.0 . .
C175 C176 C177 120.00(5) . .
C177 C176 H176 120.0 . .
C172 C177 H177 120.0 . .
C176 C177 C172 120.00(10) . .
C176 C177 H177 120.0 . .
C183 C178 C175 119(2) . .
C183 C178 C179 120.0 . .
C179 C178 C175 121(2) . .
C178 C183 H183 120.0 . .
C182 C183 C178 120.0 . .
C182 C183 H183 120.0 . .
C183 C182 C184 118(2) . .
C183 C182 C181 120.0 . .
C181 C182 C184 122(2) . .
C182 C181 H181 120.0 . .
C180 C181 C182 120.0 . .
C180 C181 H181 120.0 . .
C181 C180 H180 120.0 . .
C181 C180 C179 120.0 . .
C179 C180 H180 120.0 . .
C178 C179 H179 120.0 . .
C180 C179 C178 120.0 . .
C180 C179 H179 120.0 . .

loop_
_geom_bond_atom_site_label_1
_geom_bond_atom_site_label_2
_geom_bond_distance
_geom_bond_site_symmetry_2
N1 C2 1.435(18) .
N1 C32 1.456(18) .
N1 C62 1.438(16) .
N1 C92 1.425(16) .
Ru1 N77 1.934(12) .
Ru1 N85 2.057(15) .
Ru1 N91 2.053(16) .
Ru1 N107 2.0(3) 2_655
Ru1 N115 2.1(3) 2_655
Ru1 N121 2.1(3) 2_655
C2 C3 1.3900 .
C2 C7 1.3900 .
C3 H3 0.9500 .
C3 C4 1.3900 .
C4 H4 0.9500 .
C4 C5 1.3900 .
C5 C6 1.3900 .
C5 C8 1.489(16) .
C6 H6 0.9500 .
C6 C7 1.3900 .
C7 H7 0.9500 .
Ru2 N17 1.956(18) .
Ru2 N25 2.07(2) .
Ru2 N31 2.06(2) .
Ru2 N195 2.06(2) .
Ru2 N201 2.06(2) .
Ru2 N187 1.991(19) .
Ru3 N47 1.972(19) .
Ru3 N55 2.07(2) .
Ru3 N61 2.07(2) .
Ru3 N147 1.980(18) .
Ru3 N155 2.06(2) .
Ru3 N161 2.11(2) .
C8 C9 1.3900 .
C8 C13 1.3900 .
C9 H9 0.9500 .
C9 C10 1.3900 .
C10 H10 0.9500 .
C10 C11 1.3900 .
C11 H11 0.9500 .
C11 C12 1.3900 .
C12 C13 1.3900 .
C12 C14 1.485(16) .
C13 H13 0.9500 .
C14 C15 1.3900 .
C14 C19 1.3900 .
C15 H15 0.9500 .
C15 C16 1.3900 .
C16 N17 1.3900 .
C16 C26 1.466(17) .
N17 C18 1.3900 .
C18 C19 1.3900 .
C18 C20 1.476(17) .
C19 H19 0.9500 .
C20 C21 1.3900 .
C20 N25 1.3900 .
C21 H21 0.9500 .
C21 C22 1.3900 .
C22 H22 0.9500 .
C22 C23 1.3900 .
C23 H23 0.9500 .
C23 C24 1.3900 .
C24 H24 0.9500 .
C24 N25 1.3900 .
C26 C27 1.3900 .
C26 N31 1.3900 .
C27 H27 0.9500 .
C27 C28 1.3900(12) .
C28 H28 0.9500 .
C28 C29 1.3900 .
C29 H29 0.9500 .
C29 C30 1.3900 .
C30 H30 0.9500 .
C30 N31 1.3900 .
C32 C37 1.3900 .
C32 C33 1.3900 .
C37 H37 0.9500 .
C37 C36 1.3900 .
C36 H36 0.9500 .
C36 C35 1.3900 .
C35 C34 1.3900 .
C35 C38 1.503(16) .
C34 H34 0.9500 .
C34 C33 1.3900 .
C33 H33 0.9500 .
C38 C39 1.3900 .
C38 C43 1.3900 .
C39 H39 0.9500 .
C39 C40 1.3900 .
C40 C41 1.3900 .
C40 C44 1.495(16) .
C41 H41 0.9500 .
C41 C42 1.3900 .
C42 H42 0.9500 .
C42 C43 1.3900 .
C43 H43 0.9500 .
C44 C45 1.3900(10) .
C44 C49 1.3900 .
C45 H45 0.9500 .
C45 C46 1.3900 .
C46 N47 1.3900 .
C46 C56 1.474(17) .
N47 C48 1.3900 .
C48 C49 1.3900 .
C48 C50 1.466(16) .
C49 H49 0.9500 .
C50 C51 1.3900 .
C50 N55 1.3900 .
C51 H51 0.9500 .
C51 C52 1.3900 .
C52 H52 0.9500 .
C52 C53 1.3900 .
C53 H53 0.9500 .
C53 C54 1.3900(16) .
C54 H54 0.9500 .
C54 N55 1.3900 .
C56 C57 1.3900(11) .
C56 N61 1.3900 .
C57 H57 0.9500 .
C57 C58 1.3900(12) .
C58 H58 0.9500 .
C58 C59 1.3900 .
C59 H59 0.9500 .
C59 C60 1.3900 .
C60 H60 0.9500 .
C60 N61 1.3900 .
C62 C63 1.3900 .
C62 C67 1.3900 .
C63 H63 0.9500 .
C63 C64 1.3900 .
C64 H64 0.9500 .
C64 C65 1.3900 .
C65 C66 1.3900 .
C65 C68 1.504(14) .
C66 H66 0.9500 .
C66 C67 1.3900 .
C67 H67 0.9500 .
C68 C69 1.3900 .
C68 C73 1.3900 .
C69 H69 0.9500 .
C69 C70 1.3900 .
C70 H70 0.9500 .
C70 C71 1.3900 .
C71 H71 0.9500 .
C71 C72 1.3900 .
C72 C73 1.3900 .
C72 C74 1.471(13) .
C73 H73 0.9500 .
C74 C75 1.3900 .
C74 C79 1.3900 .
C75 H75 0.9500 .
C75 C76 1.3900 .
C76 N77 1.3900 .
C76 C80 1.465(14) .
N77 C78 1.3900 .
C78 C79 1.3900 .
C78 C86 1.466(15) .
C79 H79 0.9500 .
C80 C81 1.3900 .
C80 N85 1.3900 .
C81 H81 0.9500 .
C81 C82 1.3900 .
C82 H82 0.9500 .
C82 C83 1.3900 .
C83 H83 0.9500 .
C83 C84 1.3900 .
C84 H84 0.9500 .
C84 N85 1.3900 .
C86 C87 1.3900 .
C86 N91 1.3900 .
C87 H87 0.9500 .
C87 C88 1.3900 .
C88 H88 0.9500 .
C88 C89 1.3900 .
C89 H89 0.9500 .
C89 C90 1.3900 .
C90 H90 0.9500 .
C90 N91 1.3900 .
C92 C93 1.3900 .
C92 C97 1.3900 .
C93 H93 0.9500 .
C93 C94 1.3900 .
C94 H94 0.9500 .
C94 C95 1.3900 .
C95 C96 1.3900 .
C95 C98 1.474(14) .
C96 H96 0.9500 .
C96 C97 1.3900 .
C97 H97 0.9500 .
C98 C99 1.3900 .
C98 C103 1.3900 .
C99 H99 0.9500 .
C99 C100 1.3900 .
C100 H100 0.9500 .
C100 C101 1.3900 .
C101 H101 0.9500 .
C101 C102 1.3900 .
C102 C103 1.3900 .
C102 C104 1.472(14) .
C103 H103 0.9500 .
C104 C105 1.3900 .
C104 C109 1.3900 .
C105 H105 0.9500 .
C105 C106 1.3900 .
C106 N107 1.3900 .
C106 C116 1.446(14) .
N107 Ru1 1.952(13) 3_665
N107 C108 1.3900 .
C108 C109 1.3900 .
C108 C110 1.447(15) .
C109 H109 0.9500 .
C110 C111 1.3900 .
C110 N115 1.3900 .
C111 H111 0.9500 .
C111 C112 1.3900 .
C112 H112 0.9500 .
C112 C113 1.3900(13) .
C113 H113 0.9500 .
C113 C114 1.3900 .
C114 H114 0.9500 .
C114 N115 1.3900 .
N115 Ru1 2.058(16) 3_665
C116 C117 1.3900 .
C116 N121 1.3900 .
C117 H117 0.9500 .
C117 C118 1.3900 .
C118 H118 0.9500 .
C118 C119 1.3900 .
C119 H119 0.9500 .
C119 C120 1.3900 .
C120 H120 0.9500 .
C120 N121 1.3900 .
N121 Ru1 2.078(14) 3_665
N131 C132 1.430(18) 3_665
N131 C132 1.430(18) .
N131 C132 1.430(18) 2_655
N131 C172 1.434(18) .
N131 C172 1.434(18) 3_665
N131 C172 1.434(18) 2_655
C132 C137 1.3900(16) .
C132 C133 1.3900 .
C137 H137 0.9500 .
C137 C136 1.3900 .
C136 H136 0.9500 .
C136 C135 1.3900 .
C135 C134 1.3900(16) .
C135 C138 1.503(16) .
C134 H134 0.9500 .
C134 C133 1.3900 .
C133 H133 0.9500 .
C138 C143 1.3900 .
C138 C139 1.3900 .
C143 H143 0.9500 .
C143 C142 1.3900 .
C142 C141 1.3900 .
C142 C144 1.502(16) .
C141 H141 0.9500 .
C141 C140 1.3900 .
C140 H140 0.9500 .
C140 C139 1.3900 .
C139 H139 0.9500 .
C144 C149 1.3900 .
C144 C145 1.3900 .
C149 H149 0.9500 .
C149 C148 1.3900 .
C148 N147 1.3900 .
C148 C150 1.456(16) .
N147 C146 1.3900 .
C146 C145 1.3900 .
C146 C156 1.454(16) .
C145 H145 0.9500 .
C150 C151 1.3900 .
C150 N155 1.3900 .
C151 H151 0.9500 .
C151 C152 1.3900 .
C152 H152 0.9500 .
C152 C153 1.3900 .
C153 H153 0.9500 .
C153 C154 1.3900 .
C154 H154 0.9500 .
C154 N155 1.3900 .
C156 C157 1.3900 .
C156 N161 1.3900 .
C157 H157 0.9500 .
C157 C158 1.3900 .
C158 H158 0.9500 .
C158 C159 1.3900 .
C159 H159 0.9500 .
C159 C160 1.3900 .
C160 H160 0.9500 .
C160 N161 1.3900 .
C190 C191 1.3900(10) .
C190 N195 1.3900 .
C190 C186 1.473(17) .
C191 H191 0.9500 .
C191 C192 1.3900 .
C192 H192 0.9500 .
C192 C193 1.3900 .
C193 H193 0.9500 .
C193 C194 1.3900 .
C194 H194 0.9500 .
C194 N195 1.3900 .
C196 C197 1.3900 .
C196 N201 1.3900 .
C196 C188 1.461(16) .
C197 H197 0.9500 .
C197 C198 1.3900 .
C198 H198 0.9500 .
C198 C199 1.3900 .
C199 H199 0.9500 .
C199 C200 1.3900(13) .
C200 H200 0.9500 .
C200 N201 1.3900(14) .
C184 C185 1.3900 .
C184 C189 1.3900 .
C184 C182 1.505(16) .
C185 H185 0.9500 .
C185 C186 1.3900 .
C186 N187 1.3900 .
N187 C188 1.3900 .
C188 C189 1.3900 .
C189 H189 0.9500 .
C172 C173 1.3900(13) .
C172 C177 1.3900 .
C173 H173 0.9500 .
C173 C174 1.3900 .
C174 H174 0.9500 .
C174 C175 1.3900 .
C175 C176 1.3900(17) .
C175 C178 1.506(17) .
C176 H176 0.9500 .
C176 C177 1.3900 .
C177 H177 0.9500 .
C178 C183 1.3900 .
C178 C179 1.3900 .
C183 H183 0.9500 .
C183 C182 1.3900 .
C182 C181 1.3900 .
C181 H181 0.9500 .
C181 C180 1.3900 .
C180 H180 0.9500 .
C180 C179 1.3900 .
C179 H179 0.9500 .

loop_
_platon_squeeze_void_nr
_platon_squeeze_void_average_x
_platon_squeeze_void_average_y
_platon_squeeze_void_average_z
_platon_squeeze_void_volume
_platon_squeeze_void_count_electrons
_platon_squeeze_void_content
1 -0.020 -0.063 -0.001 41406 6921 ' '
